data_7715418
loop_
_publ_author_name
'Fern&#xe1;ndez-Fari&#xf1;a, Sandra'
'Maneiro, Marcelino'
'Zaragoza, Guillermo'
'Seco, Jos&#xe9; M'
'Pedrido, Rosa'
'Gonz&#xe1;lez-Noya, Ana M'

_publ_section_title
;
 Nickel, copper, and zinc dinuclear helicates: how do bulky groups
 influence their architecture?
;
_journal_issue 12
_journal_name_full 'Dalton transactions (Cambridge, England : 2003)'
_journal_page_first 5676
_journal_page_last 5685
_journal_paper_doi 10.1039/d4dt00279b
_journal_volume 53
_journal_year 2024
_chemical_formula_moiety 'C70 H72 N4 O4 Zn2, 2.8(C H4 O)'
_chemical_formula_sum 'C72.8 H83.2 N4 O6.8 Zn2'
_chemical_formula_weight 1253.77
_chemical_name_systematic Zn2(L1)2
_space_group_crystal_system triclinic
_space_group_IT_number 2
_space_group_name_Hall '-P 1'
_space_group_name_H-M_alt 'P -1'
_atom_sites_solution_hydrogens geom
_audit_conform_dict_location ftp://ftp.iucr.org/pub/cif_core.dic
_audit_conform_dict_name cif_core.dic
_audit_conform_dict_version 2.4.3
_audit_creation_date 2018-02-28T12:41:21-00:00
_audit_creation_method 'WinGX routine CIF_UPDATE'
_audit_update_record
;
2023-12-21 deposited with the CCDC.	2024-02-26 downloaded from the CCDC.
;
_cell_angle_alpha 88.561(2)
_cell_angle_beta 74.498(2)
_cell_angle_gamma 79.166(2)
_cell_formula_units_Z 2
_cell_length_a 11.9567(6)
_cell_length_b 14.1684(5)
_cell_length_c 20.5193(10)
_cell_measurement_reflns_used 1995
_cell_measurement_temperature 100(2)
_cell_measurement_theta_max 25.82
_cell_measurement_theta_min 2.3
_cell_measurement_wavelength 0.71073
_cell_volume 3288.8(3)
_computing_cell_refinement 'SAINT V8.38A integration software'
_computing_data_collection 'Bruker APEX2 software'
_computing_data_reduction 'SORTAV (Blessing, 1995)'
_computing_molecular_graphics 'Ortep for Windows (Farrugia, 2012)'
_computing_publication_material 'WinGX publication routines (Farrugia, 2012)'
_computing_structure_refinement 'SHELXL-2016/6 (Sheldrick, 2016)'
_diffrn_ambient_temperature 100(2)
_diffrn_detector 'APEX-II CCD'
_diffrn_measured_fraction_theta_full 0.997
_diffrn_measured_fraction_theta_max 0.997
_diffrn_measurement_device '\k-geometry diffractometer'
_diffrn_measurement_device_type 'Bruker APEX-II'
_diffrn_measurement_method '\f or \w oscillation scans'
_diffrn_orient_matrix_UB_11 -0.046087
_diffrn_orient_matrix_UB_12 0.009669
_diffrn_orient_matrix_UB_13 0.048559
_diffrn_orient_matrix_UB_21 0.075001
_diffrn_orient_matrix_UB_22 -0.002548
_diffrn_orient_matrix_UB_23 0.01339
_diffrn_orient_matrix_UB_31 -0.007848
_diffrn_orient_matrix_UB_32 0.071187
_diffrn_orient_matrix_UB_33 -0.004756
_diffrn_radiation_monochromator graphite
_diffrn_radiation_probe x-ray
_diffrn_radiation_type MoK\a
_diffrn_radiation_wavelength 0.71073
_diffrn_reflns_av_R_equivalents 0.0458
_diffrn_reflns_av_unetI/netI 0.0554
_diffrn_reflns_Laue_measured_fraction_full 0.997
_diffrn_reflns_Laue_measured_fraction_max 0.997
_diffrn_reflns_limit_h_max 15
_diffrn_reflns_limit_h_min -15
_diffrn_reflns_limit_k_max 18
_diffrn_reflns_limit_k_min -18
_diffrn_reflns_limit_l_max 26
_diffrn_reflns_limit_l_min -26
_diffrn_reflns_number 80891
_diffrn_reflns_point_group_measured_fraction_full 0.997
_diffrn_reflns_point_group_measured_fraction_max 0.997
_diffrn_reflns_theta_full 25.242
_diffrn_reflns_theta_max 27.875
_diffrn_reflns_theta_min 1.812
_diffrn_source 'sealed x-ray tube'
_diffrn_standards_number 0
_exptl_absorpt_coefficient_mu 0.785
_exptl_absorpt_correction_T_max 0.901
_exptl_absorpt_correction_T_min 0.782
_exptl_absorpt_correction_type multi-scan
_exptl_absorpt_process_details
;
SADABS-2016/2 - Bruker AXS area detector scaling and absorption correction
;
_exptl_crystal_colour yellow
_exptl_crystal_density_diffrn 1.266
_exptl_crystal_density_method 'not measured'
_exptl_crystal_description Prism
_exptl_crystal_F_000 1325
_exptl_crystal_size_max 0.22
_exptl_crystal_size_mid 0.18
_exptl_crystal_size_min 0.13
_refine_diff_density_max 1.055
_refine_diff_density_min -0.554
_refine_diff_density_rms 0.07
_refine_ls_extinction_method none
_refine_ls_goodness_of_fit_ref 1.055
_refine_ls_hydrogen_treatment constr
_refine_ls_matrix_type full
_refine_ls_number_constraints 0
_refine_ls_number_parameters 794
_refine_ls_number_reflns 15651
_refine_ls_number_restraints 0
_refine_ls_restrained_S_all 1.055
_refine_ls_R_factor_all 0.0783
_refine_ls_R_factor_gt 0.0445
_refine_ls_shift/su_max 0.001
_refine_ls_shift/su_mean 0
_refine_ls_structure_factor_coef Fsqd
_refine_ls_weighting_details 'w=1/[\s^2^(Fo^2^)+(0.0570P)^2^+1.1416P] where P=(Fo^2^+2Fc^2^)/3'
_refine_ls_weighting_scheme calc
_refine_ls_wR_factor_gt 0.1072
_refine_ls_wR_factor_ref 0.1203
_reflns_Friedel_coverage 0
_reflns_number_gt 10805
_reflns_number_total 15651
_reflns_threshold_expression 'I > 2\s(I)'
_cod_data_source_file d4dt00279b2.cif
_cod_data_source_block shelx_CCDC2
_cod_depositor_comments 'Adding full bibliography for 7715415--7715422.cif.'
_cod_original_formula_sum 'C72.80 H83.20 N4 O6.80 Zn2'
_cod_database_code 7715418
_shelx_estimated_absorpt_t_min 0.846
_shelx_estimated_absorpt_t_max 0.905

loop_
_space_group_symop_operation_xyz
'x, y, z'
'-x, -y, -z'

loop_
_atom_site_label
_atom_site_type_symbol
_atom_site_fract_x
_atom_site_fract_y
_atom_site_fract_z
_atom_site_U_iso_or_equiv
_atom_site_adp_type
_atom_site_occupancy
_atom_site_site_symmetry_order
_atom_site_calc_flag
_atom_site_refinement_flags_posn
_atom_site_refinement_flags_adp
_atom_site_refinement_flags_occupancy
_atom_site_disorder_assembly
_atom_site_disorder_group
Zn1 Zn 0.48014(2) 0.82174(2) 0.55571(2) 0.02068(8) Uani 1 1 d . . . . .
Zn2 Zn 0.76762(3) 0.50505(2) 0.00538(2) 0.02497(8) Uani 1 1 d . . . . .
C1 C 0.6917(2) 0.79253(16) 0.60077(12) 0.0210(5) Uani 1 1 d . . . . .
C2 C 0.7651(2) 0.82250(18) 0.63670(13) 0.0269(6) Uani 1 1 d . . . . .
H2 H 0.746147 0.886476 0.654578 0.032 Uiso 1 1 calc R U . . .
C3 C 0.8629(2) 0.76228(19) 0.64661(13) 0.0304(6) Uani 1 1 d . . . . .
H3 H 0.909013 0.78582 0.671457 0.036 Uiso 1 1 calc R U . . .
C4 C 0.8976(2) 0.66644(19) 0.62118(13) 0.0279(6) Uani 1 1 d . . . . .
C5 C 0.8274(2) 0.63703(17) 0.58571(12) 0.0247(5) Uani 1 1 d . . . . .
H5 H 0.848494 0.573143 0.567565 0.03 Uiso 1 1 calc R U . . .
C6 C 0.7251(2) 0.69656(16) 0.57457(12) 0.0195(5) Uani 1 1 d . . . . .
C7 C 0.6642(2) 0.65312(16) 0.53549(12) 0.0207(5) Uani 1 1 d . . . . .
H7 H 0.699965 0.589924 0.518102 0.025 Uiso 1 1 calc R U . . .
C8 C 0.5277(2) 0.63939(15) 0.47454(12) 0.0203(5) Uani 1 1 d . . . . .
C9 C 0.6068(2) 0.58446(19) 0.42042(13) 0.0304(6) Uani 1 1 d . . . . .
H9 H 0.689323 0.579073 0.414404 0.036 Uiso 1 1 calc R U . . .
C10 C 0.5671(2) 0.53806(19) 0.37572(13) 0.0325(6) Uani 1 1 d . . . . .
H10 H 0.622845 0.499389 0.340037 0.039 Uiso 1 1 calc R U . . .
C11 C 0.4476(2) 0.54630(17) 0.38140(12) 0.0250(5) Uani 1 1 d . . . . .
C12 C 0.3690(2) 0.60309(18) 0.43464(13) 0.0280(6) Uani 1 1 d . . . . .
H12 H 0.286579 0.610811 0.43933 0.034 Uiso 1 1 calc R U . . .
C13 C 0.4080(2) 0.64870(16) 0.48104(13) 0.0243(5) Uani 1 1 d . . . . .
H13 H 0.352375 0.686368 0.51731 0.029 Uiso 1 1 calc R U . . .
C14 C 0.4069(2) 0.49534(19) 0.33103(13) 0.0304(6) Uani 1 1 d . . . . .
H14A H 0.319847 0.51382 0.340791 0.036 Uiso 1 1 calc R U . . .
H14B H 0.42625 0.425181 0.337114 0.036 Uiso 1 1 calc R U . . .
C15 C 0.4611(2) 0.51689(18) 0.25825(13) 0.0260(5) Uani 1 1 d . . . . .
C16 C 0.5019(2) 0.44349(17) 0.20933(13) 0.0284(6) Uani 1 1 d . . . . .
H16 H 0.496891 0.379267 0.222324 0.034 Uiso 1 1 calc R U . . .
C17 C 0.5496(2) 0.46174(17) 0.14218(13) 0.0287(6) Uani 1 1 d . . . . .
H17 H 0.578542 0.410205 0.10973 0.034 Uiso 1 1 calc R U . . .
C18 C 0.5552(2) 0.55515(17) 0.12223(12) 0.0243(5) Uani 1 1 d . . . . .
C19 C 0.5182(2) 0.62926(18) 0.17081(13) 0.0308(6) Uani 1 1 d . . . . .
H19 H 0.52478 0.693233 0.157802 0.037 Uiso 1 1 calc R U . . .
C20 C 0.4719(2) 0.61004(18) 0.23796(13) 0.0314(6) Uani 1 1 d . . . . .
H20 H 0.447137 0.661125 0.270787 0.038 Uiso 1 1 calc R U . . .
C21 C 0.5495(2) 0.64306(17) 0.02491(13) 0.0266(5) Uani 1 1 d . . . . .
H21 H 0.476186 0.676625 0.052169 0.032 Uiso 1 1 calc R U . . .
C22 C 0.5878(2) 0.67577(16) -0.04270(12) 0.0243(5) Uani 1 1 d . . . . .
C23 C 0.6989(2) 0.63964(16) -0.08920(12) 0.0235(5) Uani 1 1 d . . . . .
C24 C 0.7167(2) 0.67639(17) -0.15464(13) 0.0277(6) Uani 1 1 d . . . . .
H24 H 0.788273 0.651929 -0.187687 0.033 Uiso 1 1 calc R U . . .
C25 C 0.6351(2) 0.74605(17) -0.17277(13) 0.0279(6) Uani 1 1 d . . . . .
H25 H 0.652143 0.768383 -0.217752 0.033 Uiso 1 1 calc R U . . .
C26 C 0.5271(2) 0.78540(16) -0.12688(13) 0.0258(5) Uani 1 1 d . . . . .
C27 C 0.5071(2) 0.74854(17) -0.06309(13) 0.0272(6) Uani 1 1 d . . . . .
H27 H 0.434751 0.773518 -0.030852 0.033 Uiso 1 1 calc R U . . .
C28 C 1.0077(2) 0.6006(2) 0.63329(14) 0.0342(6) Uani 1 1 d . . . . .
C29 C 1.0297(3) 0.5012(3) 0.5993(2) 0.0764(13) Uani 1 1 d . . . . .
H29A H 1.097005 0.459845 0.610604 0.115 Uiso 1 1 calc R U . . .
H29B H 1.047117 0.507831 0.550087 0.115 Uiso 1 1 calc R U . . .
H29C H 0.959206 0.472404 0.615322 0.115 Uiso 1 1 calc R U . . .
C30 C 1.1162(3) 0.6458(3) 0.60517(19) 0.0667(11) Uani 1 1 d . . . . .
H30A H 1.101931 0.710672 0.62487 0.1 Uiso 1 1 calc R U . . .
H30B H 1.131883 0.64936 0.555873 0.1 Uiso 1 1 calc R U . . .
H30C H 1.18459 0.606437 0.616665 0.1 Uiso 1 1 calc R U . . .
C31 C 0.9921(3) 0.5853(2) 0.70732(16) 0.0530(9) Uani 1 1 d . . . . .
H31A H 1.063024 0.543708 0.714344 0.08 Uiso 1 1 calc R U . . .
H31B H 0.923477 0.554782 0.7254 0.08 Uiso 1 1 calc R U . . .
H31C H 0.979584 0.647395 0.730721 0.08 Uiso 1 1 calc R U . . .
C32 C 0.4399(2) 0.86863(18) -0.14599(14) 0.0309(6) Uani 1 1 d . . . . .
C33 C 0.3127(3) 0.8633(2) -0.10828(16) 0.0436(7) Uani 1 1 d . . . . .
H33A H 0.25863 0.91509 -0.122887 0.065 Uiso 1 1 calc R U . . .
H33B H 0.302217 0.870365 -0.059511 0.065 Uiso 1 1 calc R U . . .
H33C H 0.295605 0.801064 -0.118219 0.065 Uiso 1 1 calc R U . . .
C34 C 0.4675(3) 0.9631(2) -0.12458(18) 0.0498(8) Uani 1 1 d . . . . .
H34A H 0.54761 0.969409 -0.150085 0.075 Uiso 1 1 calc R U . . .
H34B H 0.462113 0.96255 -0.07607 0.075 Uiso 1 1 calc R U . . .
H34C H 0.410539 1.017469 -0.133952 0.075 Uiso 1 1 calc R U . . .
C35 C 0.4517(3) 0.86812(19) -0.22187(14) 0.0377(7) Uani 1 1 d . . . . .
H35A H 0.442587 0.80525 -0.236323 0.057 Uiso 1 1 calc R U . . .
H35B H 0.529784 0.880566 -0.246225 0.057 Uiso 1 1 calc R U . . .
H35C H 0.390362 0.918216 -0.231807 0.057 Uiso 1 1 calc R U . . .
C36 C 0.2366(2) 0.91104(15) 0.60644(13) 0.0227(5) Uani 1 1 d . . . . .
C37 C 0.1348(2) 0.93451(17) 0.66040(13) 0.0270(6) Uani 1 1 d . . . . .
H37 H 0.128448 0.898343 0.70041 0.032 Uiso 1 1 calc R U . . .
C38 C 0.0438(2) 1.00843(17) 0.65712(13) 0.0268(6) Uani 1 1 d . . . . .
H38 H -0.022896 1.022573 0.695276 0.032 Uiso 1 1 calc R U . . .
C39 C 0.0463(2) 1.06366(16) 0.59903(13) 0.0237(5) Uani 1 1 d . . . . .
C40 C 0.1450(2) 1.03955(16) 0.54544(13) 0.0220(5) Uani 1 1 d . . . . .
H40 H 0.148702 1.074973 0.505238 0.026 Uiso 1 1 calc R U . . .
C41 C 0.2410(2) 0.96513(15) 0.54682(12) 0.0197(5) Uani 1 1 d . . . . .
C42 C 0.3376(2) 0.95269(15) 0.48679(12) 0.0197(5) Uani 1 1 d . . . . .
H42 H 0.326217 0.990619 0.449427 0.024 Uiso 1 1 calc R U . . .
C43 C 0.5214(2) 0.88709(15) 0.41289(12) 0.0184(5) Uani 1 1 d . . . . .
C44 C 0.4879(2) 0.89783(16) 0.35308(12) 0.0243(5) Uani 1 1 d . . . . .
H44 H 0.406478 0.910808 0.35428 0.029 Uiso 1 1 calc R U . . .
C45 C 0.5728(2) 0.88970(16) 0.29165(13) 0.0254(5) Uani 1 1 d . . . . .
H45 H 0.54859 0.896616 0.251033 0.03 Uiso 1 1 calc R U . . .
C46 C 0.6926(2) 0.87167(15) 0.28789(12) 0.0205(5) Uani 1 1 d . . . . .
C47 C 0.7245(2) 0.85870(16) 0.34813(13) 0.0241(5) Uani 1 1 d . . . . .
H47 H 0.805938 0.845249 0.346944 0.029 Uiso 1 1 calc R U . . .
C48 C 0.6408(2) 0.86488(16) 0.40986(12) 0.0212(5) Uani 1 1 d . . . . .
H48 H 0.664985 0.853889 0.450326 0.025 Uiso 1 1 calc R U . . .
C49 C 0.7843(2) 0.86472(16) 0.22090(12) 0.0240(5) Uani 1 1 d . . . . .
H49A H 0.860419 0.872222 0.228671 0.029 Uiso 1 1 calc R U . . .
H49B H 0.760457 0.918386 0.192651 0.029 Uiso 1 1 calc R U . . .
C50 C 0.8022(2) 0.77053(16) 0.18252(12) 0.0215(5) Uani 1 1 d . . . . .
C51 C 0.8065(2) 0.76854(16) 0.11450(12) 0.0246(5) Uani 1 1 d . . . . .
H51 H 0.796307 0.82734 0.091601 0.03 Uiso 1 1 calc R U . . .
C52 C 0.8254(2) 0.68261(17) 0.07924(12) 0.0254(5) Uani 1 1 d . . . . .
H52 H 0.826654 0.682851 0.032747 0.031 Uiso 1 1 calc R U . . .
C53 C 0.8424(2) 0.59644(16) 0.11139(12) 0.0221(5) Uani 1 1 d . . . . .
C54 C 0.8342(2) 0.59743(17) 0.18008(13) 0.0306(6) Uani 1 1 d . . . . .
H54 H 0.841789 0.538589 0.203171 0.037 Uiso 1 1 calc R U . . .
C55 C 0.8150(2) 0.68311(17) 0.21494(13) 0.0300(6) Uani 1 1 d . . . . .
H55 H 0.810365 0.682725 0.261886 0.036 Uiso 1 1 calc R U . . .
C56 C 0.9214(2) 0.43159(16) 0.09036(12) 0.0225(5) Uani 1 1 d . . . . .
H56 H 0.961954 0.439221 0.123283 0.027 Uiso 1 1 calc R U . . .
C57 C 0.9359(2) 0.33600(16) 0.06427(12) 0.0228(5) Uani 1 1 d . . . . .
C58 C 0.8862(2) 0.30983(16) 0.01350(12) 0.0255(5) Uani 1 1 d . . . . .
C59 C 0.9140(2) 0.21230(17) -0.00725(13) 0.0293(6) Uani 1 1 d . . . . .
H59 H 0.886604 0.192893 -0.043282 0.035 Uiso 1 1 calc R U . . .
C60 C 0.9795(2) 0.14484(17) 0.02334(13) 0.0291(6) Uani 1 1 d . . . . .
H60 H 0.995596 0.079782 0.007884 0.035 Uiso 1 1 calc R U . . .
C61 C 1.0241(2) 0.16755(17) 0.07661(13) 0.0257(5) Uani 1 1 d . . . . .
C62 C 1.0036(2) 0.26337(16) 0.09421(12) 0.0233(5) Uani 1 1 d . . . . .
H62 H 1.036371 0.281958 0.128156 0.028 Uiso 1 1 calc R U . . .
C63 C -0.0546(2) 1.14799(17) 0.59809(14) 0.0278(6) Uani 1 1 d . . . . .
C64 C -0.1720(2) 1.1142(2) 0.62074(16) 0.0407(7) Uani 1 1 d . . . . .
H64A H -0.18482 1.093768 0.667719 0.061 Uiso 1 1 calc R U . . .
H64B H -0.170926 1.060079 0.591646 0.061 Uiso 1 1 calc R U . . .
H64C H -0.236034 1.167071 0.617477 0.061 Uiso 1 1 calc R U . . .
C65 C -0.0532(3) 1.2284(2) 0.64516(19) 0.0511(9) Uani 1 1 d . . . . .
H65A H -0.057715 1.20367 0.690634 0.077 Uiso 1 1 calc R U . . .
H65B H -0.121012 1.280267 0.646904 0.077 Uiso 1 1 calc R U . . .
H65C H 0.020153 1.253334 0.628333 0.077 Uiso 1 1 calc R U . . .
C66 C -0.0443(3) 1.1861(2) 0.52633(17) 0.0546(9) Uani 1 1 d . . . . .
H66A H -0.113987 1.235317 0.526512 0.082 Uiso 1 1 calc R U . . .
H66B H -0.039239 1.133086 0.495292 0.082 Uiso 1 1 calc R U . . .
H66C H 0.026941 1.21429 0.511433 0.082 Uiso 1 1 calc R U . . .
C67 C 1.0896(2) 0.08682(17) 0.11131(13) 0.0302(6) Uani 1 1 d . . . . .
C68 C 1.2019(3) 0.0373(2) 0.06002(16) 0.0490(8) Uani 1 1 d . . . . .
H68A H 1.181233 0.013156 0.021255 0.074 Uiso 1 1 calc R U . . .
H68B H 1.242009 -0.016577 0.081301 0.074 Uiso 1 1 calc R U . . .
H68C H 1.254479 0.083369 0.044576 0.074 Uiso 1 1 calc R U . . .
C69 C 1.0087(3) 0.01356(18) 0.13783(14) 0.0359(7) Uani 1 1 d . . . . .
H69A H 0.936802 0.045535 0.170788 0.054 Uiso 1 1 calc R U . . .
H69B H 1.050419 -0.038734 0.159603 0.054 Uiso 1 1 calc R U . . .
H69C H 0.98762 -0.012702 0.099977 0.054 Uiso 1 1 calc R U . . .
C70 C 1.1214(3) 0.12418(18) 0.17186(15) 0.0369(7) Uani 1 1 d . . . . .
H70A H 1.177474 0.167598 0.156257 0.055 Uiso 1 1 calc R U . . .
H70B H 1.157508 0.06992 0.194624 0.055 Uiso 1 1 calc R U . . .
H70C H 1.049742 0.159008 0.203564 0.055 Uiso 1 1 calc R U . . .
N1 N 0.56644(17) 0.68976(12) 0.52113(10) 0.0192(4) Uani 1 1 d . . . . .
N2 N 0.60414(18) 0.57284(14) 0.05264(10) 0.0244(4) Uani 1 1 d . . . . .
N3 N 0.85873(18) 0.50895(13) 0.07393(10) 0.0228(4) Uani 1 1 d . . . . .
N4 N 0.43863(17) 0.89522(12) 0.47811(10) 0.0183(4) Uani 1 1 d . . . . .
O1 O 0.59922(15) 0.85378(11) 0.59342(8) 0.0244(4) Uani 1 1 d . . . . .
O2 O 0.78357(15) 0.57556(12) -0.07556(9) 0.0281(4) Uani 1 1 d . . . . .
O3 O 0.81728(16) 0.37015(11) -0.01587(9) 0.0308(4) Uani 1 1 d . . . . .
O4 O 0.32208(15) 0.84055(11) 0.61362(8) 0.0268(4) Uani 1 1 d . . . . .
C71 C 0.2374(3) 0.6979(2) 0.75894(15) 0.0428(7) Uani 1 1 d . . . . .
H71A H 0.253795 0.645694 0.789226 0.064 Uiso 1 1 calc R U . . .
H71B H 0.16205 0.696399 0.748949 0.064 Uiso 1 1 calc R U . . .
H71C H 0.232827 0.759757 0.780833 0.064 Uiso 1 1 calc R U . . .
O5 O 0.32825(18) 0.68651(13) 0.69857(10) 0.0423(5) Uani 1 1 d . . . . .
H5O H 0.317763 0.734134 0.674212 0.051 Uiso 1 1 calc R U . . .
C72 C 0.2013(4) 0.6154(2) 0.17861(17) 0.0617(10) Uani 1 1 d . . . . .
H72A H 0.240951 0.550344 0.161434 0.093 Uiso 1 1 calc R U . . .
H72B H 0.115534 0.620209 0.188452 0.093 Uiso 1 1 calc R U . . .
H72C H 0.222023 0.628752 0.220092 0.093 Uiso 1 1 calc R U . . .
O6 O 0.2382(2) 0.68336(17) 0.12898(13) 0.0621(7) Uani 1 1 d . . . . .
H6O H 0.202299 0.683895 0.09888 0.074 Uiso 1 1 calc R U . . .
C73 C 0.3263(3) 0.8654(2) 0.1939(2) 0.0397(9) Uani 0.8 1 d . . P . .
H73A H 0.379586 0.855352 0.148141 0.06 Uiso 0.8 1 calc R U P . .
H73B H 0.354932 0.81751 0.223859 0.06 Uiso 0.8 1 calc R U P . .
H73C H 0.32409 0.930056 0.210781 0.06 Uiso 0.8 1 calc R U P . .
O7 O 0.2151(2) 0.85628(17) 0.19238(15) 0.0504(7) Uani 0.8 1 d . . P . .
H7O H 0.218937 0.805528 0.17093 0.06 Uiso 0.8 1 calc R U P . .

loop_
_atom_site_aniso_label
_atom_site_aniso_U_11
_atom_site_aniso_U_22
_atom_site_aniso_U_33
_atom_site_aniso_U_23
_atom_site_aniso_U_13
_atom_site_aniso_U_12
Zn1 0.01867(15) 0.01891(13) 0.02226(16) 0.00094(11) -0.00560(12) 0.00207(11)
Zn2 0.02768(17) 0.02393(15) 0.02274(16) -0.00371(11) -0.01042(13) 0.00242(12)
C1 0.0188(12) 0.0254(11) 0.0172(12) 0.0037(9) -0.0026(10) -0.0037(10)
C2 0.0277(14) 0.0294(13) 0.0236(14) -0.0034(10) -0.0054(11) -0.0071(11)
C3 0.0224(14) 0.0442(15) 0.0260(14) -0.0027(12) -0.0078(11) -0.0073(12)
C4 0.0196(13) 0.0407(14) 0.0219(14) 0.0002(11) -0.0050(11) -0.0024(11)
C5 0.0195(13) 0.0290(12) 0.0233(13) -0.0010(10) -0.0052(11) 0.0006(10)
C6 0.0161(12) 0.0236(11) 0.0176(12) 0.0022(9) -0.0037(10) -0.0019(9)
C7 0.0200(12) 0.0193(11) 0.0207(13) 0.0010(9) -0.0040(10) -0.0003(9)
C8 0.0214(12) 0.0178(10) 0.0211(13) 0.0030(9) -0.0073(10) 0.0000(9)
C9 0.0202(13) 0.0419(15) 0.0278(15) -0.0057(12) -0.0102(11) 0.0034(11)
C10 0.0261(14) 0.0401(15) 0.0266(15) -0.0100(12) -0.0058(12) 0.0047(12)
C11 0.0279(14) 0.0281(12) 0.0221(13) 0.0072(10) -0.0092(11) -0.0101(11)
C12 0.0198(13) 0.0346(13) 0.0308(15) 0.0038(11) -0.0070(11) -0.0083(11)
C13 0.0201(13) 0.0243(12) 0.0260(14) -0.0026(10) -0.0023(11) -0.0032(10)
C14 0.0331(15) 0.0356(14) 0.0266(14) 0.0047(11) -0.0097(12) -0.0149(12)
C15 0.0260(14) 0.0338(13) 0.0231(13) 0.0020(11) -0.0117(11) -0.0104(11)
C16 0.0364(15) 0.0262(12) 0.0291(15) 0.0049(11) -0.0176(12) -0.0100(11)
C17 0.0373(15) 0.0245(12) 0.0260(14) -0.0017(10) -0.0139(12) -0.0023(11)
C18 0.0245(13) 0.0288(12) 0.0198(13) -0.0013(10) -0.0083(11) -0.0016(10)
C19 0.0396(16) 0.0250(12) 0.0245(14) 0.0014(10) -0.0044(12) -0.0039(11)
C20 0.0400(16) 0.0268(13) 0.0258(14) -0.0035(11) -0.0058(12) -0.0058(12)
C21 0.0245(14) 0.0285(12) 0.0252(14) -0.0008(10) -0.0067(11) -0.0008(10)
C22 0.0262(14) 0.0232(12) 0.0230(13) -0.0003(10) -0.0076(11) -0.0020(10)
C23 0.0259(13) 0.0236(11) 0.0219(13) -0.0011(10) -0.0083(11) -0.0035(10)
C24 0.0245(14) 0.0327(13) 0.0230(14) -0.0010(11) -0.0014(11) -0.0050(11)
C25 0.0330(15) 0.0303(13) 0.0215(14) 0.0038(10) -0.0080(12) -0.0083(11)
C26 0.0272(14) 0.0234(12) 0.0287(14) 0.0024(10) -0.0097(11) -0.0066(10)
C27 0.0263(14) 0.0267(12) 0.0257(14) -0.0005(10) -0.0045(11) -0.0013(11)
C28 0.0195(14) 0.0479(16) 0.0328(16) -0.0048(13) -0.0102(12) 0.0052(12)
C29 0.050(2) 0.081(3) 0.093(3) -0.042(2) -0.040(2) 0.035(2)
C30 0.0252(17) 0.104(3) 0.065(3) 0.033(2) -0.0115(17) -0.0044(18)
C31 0.0393(19) 0.064(2) 0.047(2) 0.0053(16) -0.0125(16) 0.0117(16)
C32 0.0332(15) 0.0291(13) 0.0310(15) 0.0062(11) -0.0111(12) -0.0041(11)
C33 0.0373(17) 0.0489(17) 0.0412(18) 0.0114(14) -0.0126(14) 0.0020(14)
C34 0.061(2) 0.0304(15) 0.065(2) 0.0032(15) -0.0321(19) -0.0036(14)
C35 0.0454(18) 0.0340(14) 0.0327(16) 0.0081(12) -0.0147(14) 0.0000(13)
C36 0.0200(12) 0.0188(11) 0.0288(14) 0.0006(10) -0.0074(11) -0.0014(9)
C37 0.0223(13) 0.0271(12) 0.0270(14) 0.0008(10) -0.0006(11) -0.0020(10)
C38 0.0190(13) 0.0274(12) 0.0307(15) -0.0028(11) -0.0021(11) -0.0025(10)
C39 0.0171(12) 0.0223(11) 0.0307(14) -0.0031(10) -0.0066(11) -0.0008(10)
C40 0.0195(12) 0.0205(11) 0.0256(13) -0.0008(10) -0.0070(10) -0.0012(9)
C41 0.0186(12) 0.0156(10) 0.0245(13) -0.0018(9) -0.0064(10) -0.0012(9)
C42 0.0207(12) 0.0177(10) 0.0215(13) 0.0004(9) -0.0076(10) -0.0027(9)
C43 0.0174(12) 0.0151(10) 0.0212(12) 0.0007(9) -0.0036(10) -0.0017(9)
C44 0.0171(12) 0.0274(12) 0.0274(14) -0.0019(10) -0.0079(11) 0.0009(10)
C45 0.0276(14) 0.0264(12) 0.0218(13) 0.0001(10) -0.0084(11) -0.0015(10)
C46 0.0233(13) 0.0139(10) 0.0238(13) -0.0018(9) -0.0055(10) -0.0032(9)
C47 0.0172(12) 0.0244(12) 0.0297(14) -0.0023(10) -0.0051(11) -0.0029(10)
C48 0.0199(12) 0.0239(11) 0.0208(13) -0.0006(9) -0.0073(10) -0.0041(10)
C49 0.0261(14) 0.0211(11) 0.0238(13) -0.0021(10) -0.0039(11) -0.0057(10)
C50 0.0196(12) 0.0205(11) 0.0220(13) -0.0027(9) -0.0021(10) -0.0023(9)
C51 0.0262(14) 0.0200(11) 0.0232(13) 0.0014(10) -0.0025(11) 0.0003(10)
C52 0.0299(14) 0.0270(12) 0.0174(13) 0.0002(10) -0.0053(11) -0.0019(11)
C53 0.0209(13) 0.0224(11) 0.0221(13) -0.0032(10) -0.0064(10) -0.0002(10)
C54 0.0451(17) 0.0211(12) 0.0254(14) 0.0008(10) -0.0132(13) -0.0004(11)
C55 0.0459(17) 0.0246(12) 0.0199(13) -0.0013(10) -0.0129(12) -0.0017(11)
C56 0.0231(13) 0.0252(12) 0.0194(13) -0.0036(10) -0.0066(10) -0.0029(10)
C57 0.0225(13) 0.0205(11) 0.0241(13) -0.0009(10) -0.0056(10) -0.0015(10)
C58 0.0274(14) 0.0227(12) 0.0243(14) -0.0011(10) -0.0049(11) -0.0023(10)
C59 0.0365(15) 0.0251(12) 0.0257(14) -0.0044(10) -0.0072(12) -0.0050(11)
C60 0.0378(16) 0.0196(11) 0.0270(14) -0.0034(10) -0.0048(12) -0.0032(11)
C61 0.0268(14) 0.0243(12) 0.0238(14) 0.0003(10) -0.0049(11) -0.0015(10)
C62 0.0233(13) 0.0241(11) 0.0212(13) -0.0001(10) -0.0045(10) -0.0031(10)
C63 0.0188(13) 0.0261(12) 0.0353(15) -0.0020(11) -0.0068(11) 0.0031(10)
C64 0.0239(15) 0.0486(17) 0.0474(19) -0.0037(14) -0.0116(14) 0.0024(13)
C65 0.0369(18) 0.0302(14) 0.088(3) -0.0166(16) -0.0299(18) 0.0095(13)
C66 0.0348(18) 0.0522(19) 0.061(2) 0.0159(16) -0.0055(16) 0.0188(15)
C67 0.0364(16) 0.0220(12) 0.0297(15) 0.0014(10) -0.0077(12) -0.0013(11)
C68 0.0464(19) 0.0377(16) 0.050(2) 0.0050(14) -0.0059(16) 0.0148(14)
C69 0.0525(19) 0.0275(13) 0.0319(16) 0.0058(11) -0.0181(14) -0.0092(13)
C70 0.0409(17) 0.0269(13) 0.0501(19) 0.0058(12) -0.0253(15) -0.0056(12)
N1 0.0178(10) 0.0188(9) 0.0203(10) 0.0013(8) -0.0053(8) -0.0018(8)
N2 0.0273(12) 0.0247(10) 0.0204(11) -0.0005(8) -0.0077(9) -0.0011(9)
N3 0.0246(11) 0.0208(9) 0.0211(11) -0.0040(8) -0.0055(9) -0.0001(8)
N4 0.0189(10) 0.0147(8) 0.0210(10) -0.0006(7) -0.0057(8) -0.0017(8)
O1 0.0257(9) 0.0216(8) 0.0262(9) -0.0008(7) -0.0106(8) 0.0003(7)
O2 0.0268(10) 0.0306(9) 0.0248(10) -0.0012(7) -0.0082(8) 0.0024(8)
O3 0.0404(11) 0.0241(8) 0.0297(10) -0.0056(7) -0.0187(9) 0.0035(8)
O4 0.0235(9) 0.0237(8) 0.0266(10) 0.0051(7) -0.0027(8) 0.0053(7)
C71 0.0407(18) 0.0507(17) 0.0361(17) 0.0057(14) -0.0073(14) -0.0113(14)
O5 0.0463(13) 0.0363(11) 0.0358(12) 0.0088(9) -0.0051(10) 0.0033(9)
C72 0.092(3) 0.054(2) 0.046(2) -0.0032(17) -0.029(2) -0.014(2)
O6 0.0824(19) 0.0586(14) 0.0604(16) -0.0024(12) -0.0451(15) -0.0125(13)
C73 0.038(2) 0.0308(18) 0.047(2) 0.0018(16) -0.0099(18) -0.0003(16)
O7 0.0546(18) 0.0342(14) 0.066(2) 0.0004(13) -0.0279(15) -0.0009(12)

loop_
_atom_type_symbol
_atom_type_description
_atom_type_scat_dispersion_real
_atom_type_scat_dispersion_imag
_atom_type_scat_source
C C 0.0033 0.0016 'International Tables Vol C Tables 4.2.6.8 and 6.1.1.4'
H H 0 0 'International Tables Vol C Tables 4.2.6.8 and 6.1.1.4'
N N 0.0061 0.0033 'International Tables Vol C Tables 4.2.6.8 and 6.1.1.4'
O O 0.0106 0.006 'International Tables Vol C Tables 4.2.6.8 and 6.1.1.4'
Zn Zn 0.2839 1.4301 'International Tables Vol C Tables 4.2.6.8 and 6.1.1.4'

loop_
_geom_angle_atom_site_label_1
_geom_angle_atom_site_label_2
_geom_angle_atom_site_label_3
_geom_angle
_geom_angle_site_symmetry_1
_geom_angle_site_symmetry_3
_geom_angle_publ_flag
O4 Zn1 O1 116.81(7) . . ?
O4 Zn1 N4 96.04(7) . . ?
O1 Zn1 N4 120.26(7) . . ?
O4 Zn1 N1 120.48(7) . . ?
O1 Zn1 N1 96.61(7) . . ?
N4 Zn1 N1 108.02(8) . . ?
O2 Zn2 O3 110.01(7) . . ?
O2 Zn2 N2 96.87(8) . . ?
O3 Zn2 N2 126.54(8) . . ?
O2 Zn2 N3 126.14(8) . . ?
O3 Zn2 N3 96.41(7) . . ?
N2 Zn2 N3 103.74(8) . . ?
O1 C1 C2 119.0(2) . . ?
O1 C1 C6 124.6(2) . . ?
C2 C1 C6 116.5(2) . . ?
C3 C2 C1 122.2(2) . . ?
C3 C2 H2 118.9 . . ?
C1 C2 H2 118.9 . . ?
C2 C3 C4 122.3(2) . . ?
C2 C3 H3 118.8 . . ?
C4 C3 H3 118.8 . . ?
C5 C4 C3 115.9(2) . . ?
C5 C4 C28 123.0(2) . . ?
C3 C4 C28 121.1(2) . . ?
C4 C5 C6 123.7(2) . . ?
C4 C5 H5 118.1 . . ?
C6 C5 H5 118.1 . . ?
C5 C6 C1 119.4(2) . . ?
C5 C6 C7 115.4(2) . . ?
C1 C6 C7 125.1(2) . . ?
N1 C7 C6 127.7(2) . . ?
N1 C7 H7 116.1 . . ?
C6 C7 H7 116.1 . . ?
C13 C8 C9 118.5(2) . . ?
C13 C8 N1 119.3(2) . . ?
C9 C8 N1 122.1(2) . . ?
C10 C9 C8 120.9(2) . . ?
C10 C9 H9 119.6 . . ?
C8 C9 H9 119.6 . . ?
C9 C10 C11 121.5(2) . . ?
C9 C10 H10 119.3 . . ?
C11 C10 H10 119.3 . . ?
C10 C11 C12 117.4(2) . . ?
C10 C11 C14 120.2(2) . . ?
C12 C11 C14 122.4(2) . . ?
C13 C12 C11 121.7(2) . . ?
C13 C12 H12 119.1 . . ?
C11 C12 H12 119.1 . . ?
C8 C13 C12 120.0(2) . . ?
C8 C13 H13 120 . . ?
C12 C13 H13 120 . . ?
C11 C14 C15 114.0(2) . . ?
C11 C14 H14A 108.7 . . ?
C15 C14 H14A 108.7 . . ?
C11 C14 H14B 108.7 . . ?
C15 C14 H14B 108.7 . . ?
H14A C14 H14B 107.6 . . ?
C16 C15 C20 118.0(2) . . ?
C16 C15 C14 120.4(2) . . ?
C20 C15 C14 121.6(2) . . ?
C17 C16 C15 121.5(2) . . ?
C17 C16 H16 119.3 . . ?
C15 C16 H16 119.3 . . ?
C16 C17 C18 119.9(2) . . ?
C16 C17 H17 120 . . ?
C18 C17 H17 120 . . ?
C17 C18 C19 119.4(2) . . ?
C17 C18 N2 119.3(2) . . ?
C19 C18 N2 121.3(2) . . ?
C20 C19 C18 120.1(2) . . ?
C20 C19 H19 119.9 . . ?
C18 C19 H19 119.9 . . ?
C19 C20 C15 121.0(2) . . ?
C19 C20 H20 119.5 . . ?
C15 C20 H20 119.5 . . ?
N2 C21 C22 126.9(2) . . ?
N2 C21 H21 116.6 . . ?
C22 C21 H21 116.6 . . ?
C27 C22 C23 119.2(2) . . ?
C27 C22 C21 116.0(2) . . ?
C23 C22 C21 124.8(2) . . ?
O2 C23 C24 118.6(2) . . ?
O2 C23 C22 125.2(2) . . ?
C24 C23 C22 116.2(2) . . ?
C25 C24 C23 122.7(2) . . ?
C25 C24 H24 118.6 . . ?
C23 C24 H24 118.6 . . ?
C24 C25 C26 122.0(2) . . ?
C24 C25 H25 119 . . ?
C26 C25 H25 119 . . ?
C27 C26 C25 116.0(2) . . ?
C27 C26 C32 122.2(2) . . ?
C25 C26 C32 121.7(2) . . ?
C26 C27 C22 123.8(2) . . ?
C26 C27 H27 118.1 . . ?
C22 C27 H27 118.1 . . ?
C31 C28 C30 109.2(3) . . ?
C31 C28 C29 107.1(3) . . ?
C30 C28 C29 108.5(3) . . ?
C31 C28 C4 110.3(2) . . ?
C30 C28 C4 109.9(2) . . ?
C29 C28 C4 111.7(2) . . ?
C28 C29 H29A 109.5 . . ?
C28 C29 H29B 109.5 . . ?
H29A C29 H29B 109.5 . . ?
C28 C29 H29C 109.5 . . ?
H29A C29 H29C 109.5 . . ?
H29B C29 H29C 109.5 . . ?
C28 C30 H30A 109.5 . . ?
C28 C30 H30B 109.5 . . ?
H30A C30 H30B 109.5 . . ?
C28 C30 H30C 109.5 . . ?
H30A C30 H30C 109.5 . . ?
H30B C30 H30C 109.5 . . ?
C28 C31 H31A 109.5 . . ?
C28 C31 H31B 109.5 . . ?
H31A C31 H31B 109.5 . . ?
C28 C31 H31C 109.5 . . ?
H31A C31 H31C 109.5 . . ?
H31B C31 H31C 109.5 . . ?
C35 C32 C33 108.9(2) . . ?
C35 C32 C26 111.5(2) . . ?
C33 C32 C26 111.0(2) . . ?
C35 C32 C34 109.5(2) . . ?
C33 C32 C34 108.3(2) . . ?
C26 C32 C34 107.6(2) . . ?
C32 C33 H33A 109.5 . . ?
C32 C33 H33B 109.5 . . ?
H33A C33 H33B 109.5 . . ?
C32 C33 H33C 109.5 . . ?
H33A C33 H33C 109.5 . . ?
H33B C33 H33C 109.5 . . ?
C32 C34 H34A 109.5 . . ?
C32 C34 H34B 109.5 . . ?
H34A C34 H34B 109.5 . . ?
C32 C34 H34C 109.5 . . ?
H34A C34 H34C 109.5 . . ?
H34B C34 H34C 109.5 . . ?
C32 C35 H35A 109.5 . . ?
C32 C35 H35B 109.5 . . ?
H35A C35 H35B 109.5 . . ?
C32 C35 H35C 109.5 . . ?
H35A C35 H35C 109.5 . . ?
H35B C35 H35C 109.5 . . ?
O4 C36 C37 118.8(2) . . ?
O4 C36 C41 124.0(2) . . ?
C37 C36 C41 117.2(2) . . ?
C38 C37 C36 121.9(2) . . ?
C38 C37 H37 119 . . ?
C36 C37 H37 119 . . ?
C37 C38 C39 122.0(2) . . ?
C37 C38 H38 119 . . ?
C39 C38 H38 119 . . ?
C40 C39 C38 116.2(2) . . ?
C40 C39 C63 123.1(2) . . ?
C38 C39 C63 120.6(2) . . ?
C39 C40 C41 123.7(2) . . ?
C39 C40 H40 118.2 . . ?
C41 C40 H40 118.2 . . ?
C40 C41 C36 118.9(2) . . ?
C40 C41 C42 115.6(2) . . ?
C36 C41 C42 125.5(2) . . ?
N4 C42 C41 126.9(2) . . ?
N4 C42 H42 116.6 . . ?
C41 C42 H42 116.6 . . ?
C44 C43 C48 119.0(2) . . ?
C44 C43 N4 123.1(2) . . ?
C48 C43 N4 117.9(2) . . ?
C45 C44 C43 120.1(2) . . ?
C45 C44 H44 120 . . ?
C43 C44 H44 120 . . ?
C44 C45 C46 121.6(2) . . ?
C44 C45 H45 119.2 . . ?
C46 C45 H45 119.2 . . ?
C47 C46 C45 117.5(2) . . ?
C47 C46 C49 121.3(2) . . ?
C45 C46 C49 121.2(2) . . ?
C48 C47 C46 121.6(2) . . ?
C48 C47 H47 119.2 . . ?
C46 C47 H47 119.2 . . ?
C47 C48 C43 120.2(2) . . ?
C47 C48 H48 119.9 . . ?
C43 C48 H48 119.9 . . ?
C46 C49 C50 113.47(19) . . ?
C46 C49 H49A 108.9 . . ?
C50 C49 H49A 108.9 . . ?
C46 C49 H49B 108.9 . . ?
C50 C49 H49B 108.9 . . ?
H49A C49 H49B 107.7 . . ?
C51 C50 C55 117.9(2) . . ?
C51 C50 C49 121.3(2) . . ?
C55 C50 C49 120.8(2) . . ?
C52 C51 C50 121.2(2) . . ?
C52 C51 H51 119.4 . . ?
C50 C51 H51 119.4 . . ?
C53 C52 C51 120.2(2) . . ?
C53 C52 H52 119.9 . . ?
C51 C52 H52 119.9 . . ?
C52 C53 C54 119.1(2) . . ?
C52 C53 N3 118.8(2) . . ?
C54 C53 N3 121.9(2) . . ?
C55 C54 C53 120.3(2) . . ?
C55 C54 H54 119.8 . . ?
C53 C54 H54 119.8 . . ?
C54 C55 C50 121.1(2) . . ?
C54 C55 H55 119.5 . . ?
C50 C55 H55 119.5 . . ?
N3 C56 C57 127.1(2) . . ?
N3 C56 H56 116.5 . . ?
C57 C56 H56 116.5 . . ?
C58 C57 C62 119.2(2) . . ?
C58 C57 C56 125.3(2) . . ?
C62 C57 C56 115.4(2) . . ?
O3 C58 C59 118.2(2) . . ?
O3 C58 C57 124.9(2) . . ?
C59 C58 C57 117.0(2) . . ?
C60 C59 C58 121.5(2) . . ?
C60 C59 H59 119.3 . . ?
C58 C59 H59 119.3 . . ?
C59 C60 C61 122.9(2) . . ?
C59 C60 H60 118.5 . . ?
C61 C60 H60 118.5 . . ?
C62 C61 C60 115.9(2) . . ?
C62 C61 C67 124.5(2) . . ?
C60 C61 C67 119.6(2) . . ?
C61 C62 C57 123.3(2) . . ?
C61 C62 H62 118.3 . . ?
C57 C62 H62 118.3 . . ?
C65 C63 C64 109.8(2) . . ?
C65 C63 C39 109.7(2) . . ?
C64 C63 C39 109.5(2) . . ?
C65 C63 C66 109.5(2) . . ?
C64 C63 C66 106.9(2) . . ?
C39 C63 C66 111.4(2) . . ?
C63 C64 H64A 109.5 . . ?
C63 C64 H64B 109.5 . . ?
H64A C64 H64B 109.5 . . ?
C63 C64 H64C 109.5 . . ?
H64A C64 H64C 109.5 . . ?
H64B C64 H64C 109.5 . . ?
C63 C65 H65A 109.5 . . ?
C63 C65 H65B 109.5 . . ?
H65A C65 H65B 109.5 . . ?
C63 C65 H65C 109.5 . . ?
H65A C65 H65C 109.5 . . ?
H65B C65 H65C 109.5 . . ?
C63 C66 H66A 109.5 . . ?
C63 C66 H66B 109.5 . . ?
H66A C66 H66B 109.5 . . ?
C63 C66 H66C 109.5 . . ?
H66A C66 H66C 109.5 . . ?
H66B C66 H66C 109.5 . . ?
C70 C67 C68 109.6(2) . . ?
C70 C67 C61 112.1(2) . . ?
C68 C67 C61 109.1(2) . . ?
C70 C67 C69 107.4(2) . . ?
C68 C67 C69 109.6(2) . . ?
C61 C67 C69 109.0(2) . . ?
C67 C68 H68A 109.5 . . ?
C67 C68 H68B 109.5 . . ?
H68A C68 H68B 109.5 . . ?
C67 C68 H68C 109.5 . . ?
H68A C68 H68C 109.5 . . ?
H68B C68 H68C 109.5 . . ?
C67 C69 H69A 109.5 . . ?
C67 C69 H69B 109.5 . . ?
H69A C69 H69B 109.5 . . ?
C67 C69 H69C 109.5 . . ?
H69A C69 H69C 109.5 . . ?
H69B C69 H69C 109.5 . . ?
C67 C70 H70A 109.5 . . ?
C67 C70 H70B 109.5 . . ?
H70A C70 H70B 109.5 . . ?
C67 C70 H70C 109.5 . . ?
H70A C70 H70C 109.5 . . ?
H70B C70 H70C 109.5 . . ?
C7 N1 C8 118.97(19) . . ?
C7 N1 Zn1 120.41(16) . . ?
C8 N1 Zn1 120.28(14) . . ?
C21 N2 C18 118.5(2) . . ?
C21 N2 Zn2 121.10(17) . . ?
C18 N2 Zn2 119.47(15) . . ?
C56 N3 C53 119.2(2) . . ?
C56 N3 Zn2 121.40(16) . . ?
C53 N3 Zn2 118.91(15) . . ?
C42 N4 C43 119.08(19) . . ?
C42 N4 Zn1 120.45(16) . . ?
C43 N4 Zn1 120.45(14) . . ?
C1 O1 Zn1 124.62(14) . . ?
C23 O2 Zn2 124.47(16) . . ?
C58 O3 Zn2 124.88(15) . . ?
C36 O4 Zn1 123.32(15) . . ?
O5 C71 H71A 109.5 . . ?
O5 C71 H71B 109.5 . . ?
H71A C71 H71B 109.5 . . ?
O5 C71 H71C 109.5 . . ?
H71A C71 H71C 109.5 . . ?
H71B C71 H71C 109.5 . . ?
C71 O5 H5O 109.5 . . ?
O6 C72 H72A 109.5 . . ?
O6 C72 H72B 109.5 . . ?
H72A C72 H72B 109.5 . . ?
O6 C72 H72C 109.5 . . ?
H72A C72 H72C 109.5 . . ?
H72B C72 H72C 109.5 . . ?
C72 O6 H6O 109.5 . . ?
O7 C73 H73A 109.5 . . ?
O7 C73 H73B 109.5 . . ?
H73A C73 H73B 109.5 . . ?
O7 C73 H73C 109.5 . . ?
H73A C73 H73C 109.5 . . ?
H73B C73 H73C 109.5 . . ?
C73 O7 H7O 109.5 . . ?

loop_
_geom_bond_atom_site_label_1
_geom_bond_atom_site_label_2
_geom_bond_distance
_geom_bond_site_symmetry_2
_geom_bond_publ_flag
Zn1 O4 1.9185(17) . ?
Zn1 O1 1.9186(16) . ?
Zn1 N4 2.0027(19) . ?
Zn1 N1 2.0038(18) . ?
Zn2 O2 1.9005(17) . ?
Zn2 O3 1.9164(16) . ?
Zn2 N2 2.003(2) . ?
Zn2 N3 2.003(2) . ?
C1 O1 1.311(3) . ?
C1 C2 1.414(3) . ?
C1 C6 1.420(3) . ?
C2 C3 1.371(4) . ?
C2 H2 0.95 . ?
C3 C4 1.413(4) . ?
C3 H3 0.95 . ?
C4 C5 1.371(3) . ?
C4 C28 1.539(3) . ?
C5 C6 1.419(3) . ?
C5 H5 0.95 . ?
C6 C7 1.434(3) . ?
C7 N1 1.293(3) . ?
C7 H7 0.95 . ?
C8 C13 1.383(3) . ?
C8 C9 1.392(3) . ?
C8 N1 1.426(3) . ?
C9 C10 1.371(4) . ?
C9 H9 0.95 . ?
C10 C11 1.385(4) . ?
C10 H10 0.95 . ?
C11 C12 1.391(4) . ?
C11 C14 1.505(3) . ?
C12 C13 1.386(3) . ?
C12 H12 0.95 . ?
C13 H13 0.95 . ?
C14 C15 1.509(3) . ?
C14 H14A 0.99 . ?
C14 H14B 0.99 . ?
C15 C16 1.388(3) . ?
C15 C20 1.393(3) . ?
C16 C17 1.381(4) . ?
C16 H16 0.95 . ?
C17 C18 1.384(3) . ?
C17 H17 0.95 . ?
C18 C19 1.391(3) . ?
C18 N2 1.426(3) . ?
C19 C20 1.382(4) . ?
C19 H19 0.95 . ?
C20 H20 0.95 . ?
C21 N2 1.291(3) . ?
C21 C22 1.434(3) . ?
C21 H21 0.95 . ?
C22 C27 1.410(3) . ?
C22 C23 1.424(3) . ?
C23 O2 1.312(3) . ?
C23 C24 1.405(3) . ?
C24 C25 1.370(3) . ?
C24 H24 0.95 . ?
C25 C26 1.404(4) . ?
C25 H25 0.95 . ?
C26 C27 1.374(3) . ?
C26 C32 1.538(3) . ?
C27 H27 0.95 . ?
C28 C31 1.495(4) . ?
C28 C30 1.523(4) . ?
C28 C29 1.533(4) . ?
C29 H29A 0.98 . ?
C29 H29B 0.98 . ?
C29 H29C 0.98 . ?
C30 H30A 0.98 . ?
C30 H30B 0.98 . ?
C30 H30C 0.98 . ?
C31 H31A 0.98 . ?
C31 H31B 0.98 . ?
C31 H31C 0.98 . ?
C32 C35 1.525(4) . ?
C32 C33 1.526(4) . ?
C32 C34 1.539(4) . ?
C33 H33A 0.98 . ?
C33 H33B 0.98 . ?
C33 H33C 0.98 . ?
C34 H34A 0.98 . ?
C34 H34B 0.98 . ?
C34 H34C 0.98 . ?
C35 H35A 0.98 . ?
C35 H35B 0.98 . ?
C35 H35C 0.98 . ?
C36 O4 1.324(3) . ?
C36 C37 1.401(3) . ?
C36 C41 1.421(3) . ?
C37 C38 1.376(3) . ?
C37 H37 0.95 . ?
C38 C39 1.406(4) . ?
C38 H38 0.95 . ?
C39 C40 1.375(3) . ?
C39 C63 1.534(3) . ?
C40 C41 1.411(3) . ?
C40 H40 0.95 . ?
C41 C42 1.434(3) . ?
C42 N4 1.295(3) . ?
C42 H42 0.95 . ?
C43 C44 1.386(3) . ?
C43 C48 1.387(3) . ?
C43 N4 1.429(3) . ?
C44 C45 1.383(3) . ?
C44 H44 0.95 . ?
C45 C46 1.388(3) . ?
C45 H45 0.95 . ?
C46 C47 1.386(3) . ?
C46 C49 1.504(3) . ?
C47 C48 1.382(3) . ?
C47 H47 0.95 . ?
C48 H48 0.95 . ?
C49 C50 1.517(3) . ?
C49 H49A 0.99 . ?
C49 H49B 0.99 . ?
C50 C51 1.384(3) . ?
C50 C55 1.394(3) . ?
C51 C52 1.382(3) . ?
C51 H51 0.95 . ?
C52 C53 1.380(3) . ?
C52 H52 0.95 . ?
C53 C54 1.387(3) . ?
C53 N3 1.429(3) . ?
C54 C55 1.374(3) . ?
C54 H54 0.95 . ?
C55 H55 0.95 . ?
C56 N3 1.297(3) . ?
C56 C57 1.431(3) . ?
C56 H56 0.95 . ?
C57 C58 1.418(3) . ?
C57 C62 1.418(3) . ?
C58 O3 1.322(3) . ?
C58 C59 1.408(3) . ?
C59 C60 1.369(4) . ?
C59 H59 0.95 . ?
C60 C61 1.406(3) . ?
C60 H60 0.95 . ?
C61 C62 1.373(3) . ?
C61 C67 1.533(3) . ?
C62 H62 0.95 . ?
C63 C65 1.518(4) . ?
C63 C64 1.519(4) . ?
C63 C66 1.537(4) . ?
C64 H64A 0.98 . ?
C64 H64B 0.98 . ?
C64 H64C 0.98 . ?
C65 H65A 0.98 . ?
C65 H65B 0.98 . ?
C65 H65C 0.98 . ?
C66 H66A 0.98 . ?
C66 H66B 0.98 . ?
C66 H66C 0.98 . ?
C67 C70 1.527(4) . ?
C67 C68 1.527(4) . ?
C67 C69 1.541(4) . ?
C68 H68A 0.98 . ?
C68 H68B 0.98 . ?
C68 H68C 0.98 . ?
C69 H69A 0.98 . ?
C69 H69B 0.98 . ?
C69 H69C 0.98 . ?
C70 H70A 0.98 . ?
C70 H70B 0.98 . ?
C70 H70C 0.98 . ?
C71 O5 1.402(3) . ?
C71 H71A 0.98 . ?
C71 H71B 0.98 . ?
C71 H71C 0.98 . ?
O5 H5O 0.84 . ?
C72 O6 1.425(4) . ?
C72 H72A 0.98 . ?
C72 H72B 0.98 . ?
C72 H72C 0.98 . ?
O6 H6O 0.84 . ?
C73 O7 1.369(4) . ?
C73 H73A 0.98 . ?
C73 H73B 0.98 . ?
C73 H73C 0.98 . ?
O7 H7O 0.84 . ?

loop_
_geom_hbond_atom_site_label_D
_geom_hbond_atom_site_label_H
_geom_hbond_atom_site_label_A
_geom_hbond_distance_DH
_geom_hbond_distance_HA
_geom_hbond_distance_DA
_geom_hbond_angle_DHA
_geom_hbond_site_symmetry_A
C42 H42 O1 0.95 2.58 3.269(3) 129.7 2_676
O5 H5O O4 0.84 1.93 2.761(2) 170.4 .
O6 H6O O3 0.84 1.97 2.739(3) 151.3 2_665

loop_
_geom_torsion_atom_site_label_1
_geom_torsion_atom_site_label_2
_geom_torsion_atom_site_label_3
_geom_torsion_atom_site_label_4
_geom_torsion
_geom_torsion_site_symmetry_1
_geom_torsion_site_symmetry_2
_geom_torsion_site_symmetry_3
_geom_torsion_site_symmetry_4
_geom_torsion_publ_flag
O1 C1 C2 C3 179.7(2) . . . . ?
C6 C1 C2 C3 -0.7(4) . . . . ?
C1 C2 C3 C4 0.5(4) . . . . ?
C2 C3 C4 C5 0.1(4) . . . . ?
C2 C3 C4 C28 -179.9(2) . . . . ?
C3 C4 C5 C6 -0.5(4) . . . . ?
C28 C4 C5 C6 179.5(2) . . . . ?
C4 C5 C6 C1 0.3(4) . . . . ?
C4 C5 C6 C7 179.2(2) . . . . ?
O1 C1 C6 C5 179.9(2) . . . . ?
C2 C1 C6 C5 0.3(3) . . . . ?
O1 C1 C6 C7 1.1(4) . . . . ?
C2 C1 C6 C7 -178.5(2) . . . . ?
C5 C6 C7 N1 176.3(2) . . . . ?
C1 C6 C7 N1 -4.9(4) . . . . ?
C13 C8 C9 C10 -2.0(4) . . . . ?
N1 C8 C9 C10 -178.9(2) . . . . ?
C8 C9 C10 C11 2.0(4) . . . . ?
C9 C10 C11 C12 -0.4(4) . . . . ?
C9 C10 C11 C14 179.3(2) . . . . ?
C10 C11 C12 C13 -1.0(4) . . . . ?
C14 C11 C12 C13 179.3(2) . . . . ?
C9 C8 C13 C12 0.6(3) . . . . ?
N1 C8 C13 C12 177.6(2) . . . . ?
C11 C12 C13 C8 0.9(4) . . . . ?
C10 C11 C14 C15 -53.8(3) . . . . ?
C12 C11 C14 C15 125.9(3) . . . . ?
C11 C14 C15 C16 136.3(2) . . . . ?
C11 C14 C15 C20 -43.7(3) . . . . ?
C20 C15 C16 C17 -1.4(4) . . . . ?
C14 C15 C16 C17 178.6(2) . . . . ?
C15 C16 C17 C18 -1.4(4) . . . . ?
C16 C17 C18 C19 3.4(4) . . . . ?
C16 C17 C18 N2 -179.7(2) . . . . ?
C17 C18 C19 C20 -2.6(4) . . . . ?
N2 C18 C19 C20 -179.5(2) . . . . ?
C18 C19 C20 C15 -0.2(4) . . . . ?
C16 C15 C20 C19 2.1(4) . . . . ?
C14 C15 C20 C19 -177.8(3) . . . . ?
N2 C21 C22 C27 174.4(2) . . . . ?
N2 C21 C22 C23 -5.0(4) . . . . ?
C27 C22 C23 O2 176.6(2) . . . . ?
C21 C22 C23 O2 -3.9(4) . . . . ?
C27 C22 C23 C24 -3.7(3) . . . . ?
C21 C22 C23 C24 175.8(2) . . . . ?
O2 C23 C24 C25 -177.5(2) . . . . ?
C22 C23 C24 C25 2.8(4) . . . . ?
C23 C24 C25 C26 -0.3(4) . . . . ?
C24 C25 C26 C27 -1.3(4) . . . . ?
C24 C25 C26 C32 175.5(2) . . . . ?
C25 C26 C27 C22 0.2(4) . . . . ?
C32 C26 C27 C22 -176.6(2) . . . . ?
C23 C22 C27 C26 2.4(4) . . . . ?
C21 C22 C27 C26 -177.2(2) . . . . ?
C5 C4 C28 C31 -117.3(3) . . . . ?
C3 C4 C28 C31 62.7(3) . . . . ?
C5 C4 C28 C30 122.3(3) . . . . ?
C3 C4 C28 C30 -57.8(3) . . . . ?
C5 C4 C28 C29 1.7(4) . . . . ?
C3 C4 C28 C29 -178.3(3) . . . . ?
C27 C26 C32 C35 -155.6(2) . . . . ?
C25 C26 C32 C35 27.8(3) . . . . ?
C27 C26 C32 C33 -34.0(3) . . . . ?
C25 C26 C32 C33 149.5(2) . . . . ?
C27 C26 C32 C34 84.3(3) . . . . ?
C25 C26 C32 C34 -92.3(3) . . . . ?
O4 C36 C37 C38 178.4(2) . . . . ?
C41 C36 C37 C38 -1.8(4) . . . . ?
C36 C37 C38 C39 1.2(4) . . . . ?
C37 C38 C39 C40 0.2(4) . . . . ?
C37 C38 C39 C63 -177.7(2) . . . . ?
C38 C39 C40 C41 -0.9(3) . . . . ?
C63 C39 C40 C41 176.8(2) . . . . ?
C39 C40 C41 C36 0.4(3) . . . . ?
C39 C40 C41 C42 -178.1(2) . . . . ?
O4 C36 C41 C40 -179.2(2) . . . . ?
C37 C36 C41 C40 1.0(3) . . . . ?
O4 C36 C41 C42 -0.8(4) . . . . ?
C37 C36 C41 C42 179.3(2) . . . . ?
C40 C41 C42 N4 173.8(2) . . . . ?
C36 C41 C42 N4 -4.6(4) . . . . ?
C48 C43 C44 C45 -2.2(3) . . . . ?
N4 C43 C44 C45 179.5(2) . . . . ?
C43 C44 C45 C46 -0.6(4) . . . . ?
C44 C45 C46 C47 2.2(3) . . . . ?
C44 C45 C46 C49 -178.9(2) . . . . ?
C45 C46 C47 C48 -1.0(3) . . . . ?
C49 C46 C47 C48 -179.9(2) . . . . ?
C46 C47 C48 C43 -1.8(3) . . . . ?
C44 C43 C48 C47 3.4(3) . . . . ?
N4 C43 C48 C47 -178.28(19) . . . . ?
C47 C46 C49 C50 102.7(3) . . . . ?
C45 C46 C49 C50 -76.2(3) . . . . ?
C46 C49 C50 C51 133.2(2) . . . . ?
C46 C49 C50 C55 -46.8(3) . . . . ?
C55 C50 C51 C52 -1.4(4) . . . . ?
C49 C50 C51 C52 178.6(2) . . . . ?
C50 C51 C52 C53 -1.1(4) . . . . ?
C51 C52 C53 C54 3.3(4) . . . . ?
C51 C52 C53 N3 178.5(2) . . . . ?
C52 C53 C54 C55 -3.1(4) . . . . ?
N3 C53 C54 C55 -178.1(2) . . . . ?
C53 C54 C55 C50 0.7(4) . . . . ?
C51 C50 C55 C54 1.6(4) . . . . ?
C49 C50 C55 C54 -178.4(2) . . . . ?
N3 C56 C57 C58 2.1(4) . . . . ?
N3 C56 C57 C62 -176.2(2) . . . . ?
C62 C57 C58 O3 176.8(2) . . . . ?
C56 C57 C58 O3 -1.4(4) . . . . ?
C62 C57 C58 C59 -3.9(3) . . . . ?
C56 C57 C58 C59 177.8(2) . . . . ?
O3 C58 C59 C60 -176.4(2) . . . . ?
C57 C58 C59 C60 4.2(4) . . . . ?
C58 C59 C60 C61 -0.5(4) . . . . ?
C59 C60 C61 C62 -3.5(4) . . . . ?
C59 C60 C61 C67 175.9(2) . . . . ?
C60 C61 C62 C57 3.7(4) . . . . ?
C67 C61 C62 C57 -175.7(2) . . . . ?
C58 C57 C62 C61 0.0(4) . . . . ?
C56 C57 C62 C61 178.4(2) . . . . ?
C40 C39 C63 C65 -109.0(3) . . . . ?
C38 C39 C63 C65 68.7(3) . . . . ?
C40 C39 C63 C64 130.4(3) . . . . ?
C38 C39 C63 C64 -51.9(3) . . . . ?
C40 C39 C63 C66 12.4(3) . . . . ?
C38 C39 C63 C66 -169.9(2) . . . . ?
C62 C61 C67 C70 4.5(4) . . . . ?
C60 C61 C67 C70 -174.8(2) . . . . ?
C62 C61 C67 C68 -117.0(3) . . . . ?
C60 C61 C67 C68 63.6(3) . . . . ?
C62 C61 C67 C69 123.2(3) . . . . ?
C60 C61 C67 C69 -56.1(3) . . . . ?
C6 C7 N1 C8 172.4(2) . . . . ?
C6 C7 N1 Zn1 -0.9(3) . . . . ?
C13 C8 N1 C7 150.1(2) . . . . ?
C9 C8 N1 C7 -33.1(3) . . . . ?
C13 C8 N1 Zn1 -36.6(3) . . . . ?
C9 C8 N1 Zn1 140.24(19) . . . . ?
C22 C21 N2 C18 176.0(2) . . . . ?
C22 C21 N2 Zn2 7.0(4) . . . . ?
C17 C18 N2 C21 135.2(2) . . . . ?
C19 C18 N2 C21 -47.9(3) . . . . ?
C17 C18 N2 Zn2 -55.6(3) . . . . ?
C19 C18 N2 Zn2 121.3(2) . . . . ?
C57 C56 N3 C53 172.1(2) . . . . ?
C57 C56 N3 Zn2 0.1(3) . . . . ?
C52 C53 N3 C56 151.2(2) . . . . ?
C54 C53 N3 C56 -33.9(3) . . . . ?
C52 C53 N3 Zn2 -36.6(3) . . . . ?
C54 C53 N3 Zn2 138.4(2) . . . . ?
C41 C42 N4 C43 175.3(2) . . . . ?
C41 C42 N4 Zn1 -6.5(3) . . . . ?
C44 C43 N4 C42 -31.2(3) . . . . ?
C48 C43 N4 C42 150.5(2) . . . . ?
C44 C43 N4 Zn1 150.60(18) . . . . ?
C48 C43 N4 Zn1 -27.7(2) . . . . ?
C2 C1 O1 Zn1 -172.37(16) . . . . ?
C6 C1 O1 Zn1 8.1(3) . . . . ?
C24 C23 O2 Zn2 -170.86(16) . . . . ?
C22 C23 O2 Zn2 8.8(3) . . . . ?
C59 C58 O3 Zn2 179.37(17) . . . . ?
C57 C58 O3 Zn2 -1.3(4) . . . . ?
C37 C36 O4 Zn1 -163.29(17) . . . . ?
C41 C36 O4 Zn1 16.8(3) . . . . ?
